data_7124054
loop_
_publ_author_name
'K\"uppers, Jim'
'Benkel, Tobias'
'Annala, Suvi'
'Schnakenburg, Gregor'
'Kostenis, Evi'
'G\"utschow, Michael'

_publ_section_title
;
 BIM-46174 fragments as potential ligands of G proteins
;
_journal_issue 10
_journal_name_full MedChemComm
_journal_page_first 1838
_journal_paper_doi 10.1039/C9MD00269C
_journal_volume 10
_journal_year 2019
_chemical_absolute_configuration ad
_chemical_formula_moiety 'C19 H23 N3 O'
_chemical_formula_sum 'C19 H23 N3 O'
_chemical_formula_weight 309.40
_chemical_name_systematic JK-494
_space_group_crystal_system triclinic
_space_group_IT_number 1
_space_group_name_Hall 'P 1'
_space_group_name_H-M_alt 'P 1'
_symmetry_space_group_name_Hall 'P 1'
_symmetry_space_group_name_H-M 'P 1'
_atom_sites_solution_hydrogens geom
_atom_sites_solution_primary dual
_atom_sites_solution_secondary difmap
_audit_creation_date 2018-11-28
_audit_creation_method
;
Olex2 1.2
(compiled 2018.04.18 svn.r3501 for OlexSys, GUI svn.r5488)
;
_audit_update_record
;
2019-05-10 deposited with the CCDC.    2019-08-19 downloaded from the CCDC.
;
_cell_angle_alpha 104.0900(10)
_cell_angle_beta 93.6580(10)
_cell_angle_gamma 95.6470(10)
_cell_formula_units_Z 2
_cell_length_a 6.1589(2)
_cell_length_b 10.7744(3)
_cell_length_c 13.0636(4)
_cell_measurement_reflns_used 9930
_cell_measurement_temperature 150
_cell_measurement_theta_max 72.48
_cell_measurement_theta_min 3.50
_cell_volume 833.25(4)
_computing_cell_refinement 'SAINT v8.37A (Bruker, 2015)'
_computing_data_reduction 'SAINT v8.37A (Bruker, 2015)'
_computing_molecular_graphics 'Olex2 (Dolomanov et al., 2009)'
_computing_publication_material 'Olex2 (Dolomanov et al., 2009)'
_computing_structure_refinement 'ShelXH-1997 (Sheldrick, 2008)'
_computing_structure_solution 'XT (Sheldrick, 2015)'
_diffrn_ambient_temperature 150.0
_diffrn_detector 'Bruker Photon100 detector'
_diffrn_detector_area_resol_mean 7.9
_diffrn_detector_type 'CMOS area detector'
_diffrn_measured_fraction_theta_full 1.000
_diffrn_measured_fraction_theta_max 1.000
_diffrn_measurement_device 'three-circle diffractometer'
_diffrn_measurement_device_type 'Bruker D8-Venture'
_diffrn_measurement_method '\f and \w scans'
_diffrn_radiation_monochromator 'mirror optics'
_diffrn_radiation_probe x-ray
_diffrn_radiation_type CuK\a
_diffrn_radiation_wavelength 1.54178
_diffrn_reflns_av_R_equivalents 0.0564
_diffrn_reflns_av_unetI/netI 0.0343
_diffrn_reflns_limit_h_max 7
_diffrn_reflns_limit_h_min -7
_diffrn_reflns_limit_k_max 12
_diffrn_reflns_limit_k_min -12
_diffrn_reflns_limit_l_max 15
_diffrn_reflns_limit_l_min -15
_diffrn_reflns_number 33750
_diffrn_reflns_theta_full 67.50
_diffrn_reflns_theta_max 67.50
_diffrn_reflns_theta_min 3.50
_diffrn_source 'microfocus sealed X-ray tube'
_diffrn_source_type 'Incoatec I\ms'
_diffrn_standards_number 0
_exptl_absorpt_coefficient_mu 0.611
_exptl_absorpt_correction_T_max 0.7536
_exptl_absorpt_correction_T_min 0.5754
_exptl_absorpt_correction_type empirical
_exptl_absorpt_process_details
;
SADABS-2014/5 (Bruker,2014/5) was used for absorption correction.
wR2(int) was 0.1617 before and 0.0866 after correction.
The Ratio of minimum to maximum transmission is 0.7635.
The \l/2 correction factor is Not present.
;
_exptl_crystal_colour 'clear colourless'
_exptl_crystal_colour_lustre clear
_exptl_crystal_colour_primary colourless
_exptl_crystal_density_diffrn 1.233
_exptl_crystal_density_method 'not measured'
_exptl_crystal_description needle
_exptl_crystal_F_000 332
_exptl_crystal_size_max 0.24
_exptl_crystal_size_mid 0.08
_exptl_crystal_size_min 0.03
_refine_diff_density_max 0.266
_refine_diff_density_min -0.165
_refine_diff_density_rms 0.042
_refine_ls_abs_structure_details 'Flack H D (1983), Acta Cryst. A39, 876-881'
_refine_ls_abs_structure_Flack -0.1(2)
_refine_ls_extinction_coef 0.0120(7)
_refine_ls_extinction_expression Fc^*^=kFc[1+0.001xFc^2^\l^3^/sin(2\q)]^-1/4^
_refine_ls_extinction_method SHELXL
_refine_ls_goodness_of_fit_ref 1.063
_refine_ls_hydrogen_treatment constr
_refine_ls_matrix_type full
_refine_ls_number_parameters 416
_refine_ls_number_reflns 5817
_refine_ls_number_restraints 3
_refine_ls_restrained_S_all 1.063
_refine_ls_R_factor_all 0.0399
_refine_ls_R_factor_gt 0.0367
_refine_ls_shift/su_max 0.001
_refine_ls_shift/su_mean 0.000
_refine_ls_structure_factor_coef Fsqd
_refine_ls_weighting_details 'calc w=1/[\s^2^(Fo^2^)+(0.0498P)^2^+0.1455P] where P=(Fo^2^+2Fc^2^)/3'
_refine_ls_weighting_scheme calc
_refine_ls_wR_factor_gt 0.0915
_refine_ls_wR_factor_ref 0.0936
_reflns_number_gt 5492
_reflns_number_total 5817
_reflns_threshold_expression >2sigma(I)
_cod_data_source_file c9md00269c2.cif
_cod_data_source_block cu_5771g
_cod_depositor_comments 'Adding full bibliography for 7124054.cif.'
_cod_database_code 7124054
_olex2_refinement_description
;
1. Fixed Uiso
 At 1.2 times of:
  All C(H) groups, All C(H,H) groups, All N(H) groups
2.a Ternary CH refined with riding coordinates:
 C2(H2), C6(H6), C2'(H2'), C6'(H6')
2.b Secondary CH2 refined with riding coordinates:
 C4(H4A,H4B), C5(H5A,H5B), C7(H7A,H7B), C8(H8A,H8B), C9(H9A,H9B), C10(H10A,
 H10B), C11(H11A,H11B), C4'(H4'A,H4'B), C5'(H5'A,H5'B), C7'(H7'A,H7'B),
 C8'(H8'A,H8'B), C9'(H9'A,H9'B), C10'(H10C,H10D), C11'(H11C,H11D)
2.c Aromatic/amide H refined with riding coordinates:
 N1(H1), C13(H13), C15(H15), C16(H16), C17(H17), C18(H18), C19(H19), N1'(H1'),
 C13'(H13'), C15'(H15'), C16'(H16'), C17'(H17'), C18'(H18'), C19'(H19')
;
_olex2_submission_special_instructions 'No special instructions were received'

loop_
_space_group_symop_id
_space_group_symop_operation_xyz
1 'x, y, z'

loop_
_atom_site_label
_atom_site_type_symbol
_atom_site_fract_x
_atom_site_fract_y
_atom_site_fract_z
_atom_site_U_iso_or_equiv
_atom_site_adp_type
_atom_site_occupancy
_atom_site_calc_flag
_atom_site_refinement_flags_posn
O O 0.3321(2) 0.40209(13) 0.55861(11) 0.0309(3) Uani 1 d .
N1 N 0.6755(3) 0.49600(15) 0.61788(12) 0.0260(4) Uani 1 d .
H1 H 0.6639 0.5427 0.5716 0.031 Uiso 1 calc R
N2 N 0.7066(2) 0.35036(14) 0.76244(12) 0.0214(3) Uani 1 d .
N3 N 1.0522(2) 0.42372(14) 0.82170(12) 0.0224(3) Uani 1 d .
C1 C 0.4992(3) 0.41556(17) 0.62051(15) 0.0241(4) Uani 1 d .
C2 C 0.8864(3) 0.51741(16) 0.68152(14) 0.0218(4) Uani 1 d .
H2 H 1.0017 0.4928 0.6323 0.026 Uiso 1 calc R
C3 C 0.8847(3) 0.43282(17) 0.75672(14) 0.0213(4) Uani 1 d .
C4 C 0.4955(3) 0.33765(18) 0.70175(16) 0.0256(4) Uani 1 d .
H4A H 0.3839 0.3659 0.7510 0.031 Uiso 1 calc R
H4B H 0.4518 0.2458 0.6655 0.031 Uiso 1 calc R
C5 C 0.9450(3) 0.65992(16) 0.74011(14) 0.0250(4) Uani 1 d .
H5A H 0.8223 0.6882 0.7820 0.030 Uiso 1 calc R
H5B H 1.0754 0.6676 0.7906 0.030 Uiso 1 calc R
C6 C 0.9925(3) 0.75162(17) 0.66943(15) 0.0263(4) Uani 1 d .
H6 H 0.8728 0.7329 0.6105 0.032 Uiso 1 calc R
C7 C 1.2110(4) 0.7352(2) 0.6213(2) 0.0446(6) Uani 1 d .
H7A H 1.2053 0.6466 0.5758 0.054 Uiso 1 calc R
H7B H 1.3295 0.7470 0.6789 0.054 Uiso 1 calc R
C8 C 1.2635(6) 0.8320(2) 0.5553(2) 0.0661(9) Uani 1 d .
H8A H 1.4092 0.8213 0.5286 0.079 Uiso 1 calc R
H8B H 1.1535 0.8145 0.4933 0.079 Uiso 1 calc R
C9 C 1.2629(5) 0.9695(2) 0.6204(2) 0.0538(7) Uani 1 d .
H9A H 1.3836 0.9901 0.6779 0.065 Uiso 1 calc R
H9B H 1.2886 1.0296 0.5747 0.065 Uiso 1 calc R
C10 C 1.0484(5) 0.9878(2) 0.66777(19) 0.0455(6) Uani 1 d .
H10A H 0.9300 0.9768 0.6103 0.055 Uiso 1 calc R
H10B H 1.0560 1.0765 0.7133 0.055 Uiso 1 calc R
C11 C 0.9947(4) 0.89128(18) 0.73365(16) 0.0332(5) Uani 1 d .
H11A H 0.8495 0.9031 0.7605 0.040 Uiso 1 calc R
H11B H 1.1048 0.9087 0.7956 0.040 Uiso 1 calc R
C12 C 0.9780(3) 0.32872(17) 0.87044(14) 0.0215(4) Uani 1 d .
C13 C 0.7641(3) 0.28306(17) 0.83487(14) 0.0227(4) Uani 1 d .
H13 H 0.6744 0.2184 0.8559 0.027 Uiso 1 calc R
C14 C 1.1275(3) 0.28598(17) 0.94382(14) 0.0218(4) Uani 1 d .
C15 C 1.3128(3) 0.36817(18) 0.99559(15) 0.0253(4) Uani 1 d .
H15 H 1.3335 0.4540 0.9881 0.030 Uiso 1 calc R
C16 C 1.4667(3) 0.3266(2) 1.05762(15) 0.0279(4) Uani 1 d .
H16 H 1.5930 0.3832 1.0912 0.033 Uiso 1 calc R
C17 C 1.4363(4) 0.20226(19) 1.07067(15) 0.0299(4) Uani 1 d .
H17 H 1.5420 0.1729 1.1126 0.036 Uiso 1 calc R
C18 C 1.2497(4) 0.12111(19) 1.02187(16) 0.0334(5) Uani 1 d .
H18 H 1.2264 0.0365 1.0318 0.040 Uiso 1 calc R
C19 C 1.0978(3) 0.16226(18) 0.95918(16) 0.0289(4) Uani 1 d .
H19 H 0.9713 0.1054 0.9261 0.035 Uiso 1 calc R
O' O 0.6290(2) 0.61686(13) 0.44616(10) 0.0290(3) Uani 1 d .
N1' N 0.3150(3) 0.49410(14) 0.36566(12) 0.0239(3) Uani 1 d .
H1' H 0.2980 0.4646 0.4222 0.029 Uiso 1 calc R
N2' N 0.2918(3) 0.63666(15) 0.21993(12) 0.0227(3) Uani 1 d .
N3' N -0.0472(2) 0.55508(14) 0.15601(12) 0.0220(3) Uani 1 d .
C1' C 0.4848(3) 0.58406(17) 0.37116(15) 0.0239(4) Uani 1 d .
C2' C 0.1543(3) 0.44026(16) 0.27300(14) 0.0217(4) Uani 1 d .
H2' H 0.2140 0.3671 0.2247 0.026 Uiso 1 calc R
C3' C 0.1263(3) 0.54283(16) 0.21534(14) 0.0214(4) Uani 1 d .
C4' C 0.5030(3) 0.64773(19) 0.28084(16) 0.0257(4) Uani 1 d .
H4'A H 0.5587 0.7399 0.3093 0.031 Uiso 1 calc R
H4'B H 0.6094 0.6071 0.2335 0.031 Uiso 1 calc R
C5' C -0.0636(3) 0.38978(18) 0.30572(15) 0.0241(4) Uani 1 d .
H5'A H -0.1688 0.3613 0.2417 0.029 Uiso 1 calc R
H5'B H -0.1206 0.4623 0.3545 0.029 Uiso 1 calc R
C6' C -0.0598(3) 0.27842(17) 0.35959(14) 0.0226(4) Uani 1 d .
H6' H 0.0285 0.3116 0.4296 0.027 Uiso 1 calc R
C7' C 0.0420(4) 0.16372(19) 0.29685(17) 0.0342(5) Uani 1 d .
H7'A H 0.1963 0.1913 0.2880 0.041 Uiso 1 calc R
H7'B H -0.0378 0.1322 0.2255 0.041 Uiso 1 calc R
C8' C 0.0339(4) 0.0540(2) 0.3528(2) 0.0446(6) Uani 1 d .
H8'A H 0.0930 -0.0208 0.3080 0.054 Uiso 1 calc R
H8'B H 0.1277 0.0825 0.4206 0.054 Uiso 1 calc R
C9' C -0.1987(5) 0.0130(2) 0.3747(2) 0.0460(6) Uani 1 d .
H9'A H -0.2886 -0.0257 0.3067 0.055 Uiso 1 calc R
H9'B H -0.1963 -0.0532 0.4156 0.055 Uiso 1 calc R
C10' C -0.3009(4) 0.1268(2) 0.43644(18) 0.0417(6) Uani 1 d .
H10C H -0.2215 0.1588 0.5079 0.050 Uiso 1 calc R
H10D H -0.4551 0.0990 0.4452 0.050 Uiso 1 calc R
C11' C -0.2930(3) 0.2349(2) 0.38033(17) 0.0324(5) Uani 1 d .
H11C H -0.3551 0.3092 0.4242 0.039 Uiso 1 calc R
H11D H -0.3849 0.2053 0.3120 0.039 Uiso 1 calc R
C12' C 0.0103(3) 0.66441(17) 0.12088(15) 0.0232(4) Uani 1 d .
C13' C 0.2207(3) 0.71564(17) 0.15988(15) 0.0239(4) Uani 1 d .
H13' H 0.3004 0.7901 0.1479 0.029 Uiso 1 calc R
C14' C -0.1488(3) 0.71292(18) 0.05633(15) 0.0236(4) Uani 1 d .
C15' C -0.3120(3) 0.62846(18) -0.01193(15) 0.0254(4) Uani 1 d .
H15' H -0.3147 0.5383 -0.0196 0.031 Uiso 1 calc R
C16' C -0.4698(3) 0.67369(19) -0.06865(16) 0.0292(4) Uani 1 d .
H16' H -0.5807 0.6148 -0.1142 0.035 Uiso 1 calc R
C17' C -0.4668(3) 0.8053(2) -0.05916(16) 0.0325(5) Uani 1 d .
H17' H -0.5766 0.8367 -0.0972 0.039 Uiso 1 calc R
C18' C -0.3028(4) 0.88982(19) 0.00604(18) 0.0362(5) Uani 1 d .
H18' H -0.2975 0.9796 0.0112 0.043 Uiso 1 calc R
C19' C -0.1457(4) 0.84480(19) 0.06412(17) 0.0317(4) Uani 1 d .
H19' H -0.0351 0.9041 0.1096 0.038 Uiso 1 calc R

loop_
_atom_site_aniso_label
_atom_site_aniso_U_11
_atom_site_aniso_U_22
_atom_site_aniso_U_33
_atom_site_aniso_U_23
_atom_site_aniso_U_13
_atom_site_aniso_U_12
O 0.0212(7) 0.0392(8) 0.0326(7) 0.0131(6) -0.0039(6) -0.0010(6)
N1 0.0238(8) 0.0294(8) 0.0273(8) 0.0143(7) -0.0042(7) 0.0004(6)
N2 0.0164(8) 0.0224(7) 0.0264(8) 0.0084(6) 0.0017(6) 0.0009(6)
N3 0.0216(8) 0.0241(8) 0.0232(8) 0.0098(6) -0.0004(6) 0.0036(6)
C1 0.0213(10) 0.0251(9) 0.0251(9) 0.0051(8) 0.0012(8) 0.0027(8)
C2 0.0190(9) 0.0226(9) 0.0244(9) 0.0081(7) 0.0005(7) 0.0008(7)
C3 0.0183(9) 0.0226(9) 0.0230(9) 0.0062(7) 0.0023(7) 0.0014(7)
C4 0.0163(9) 0.0305(10) 0.0313(10) 0.0119(8) -0.0009(8) 0.0008(7)
C5 0.0295(10) 0.0226(9) 0.0230(9) 0.0075(7) 0.0004(8) 0.0002(7)
C6 0.0346(11) 0.0203(9) 0.0240(9) 0.0064(7) -0.0002(8) 0.0027(7)
C7 0.0591(16) 0.0257(10) 0.0544(14) 0.0140(10) 0.0284(12) 0.0062(10)
C8 0.110(3) 0.0295(12) 0.0656(17) 0.0140(11) 0.0548(18) 0.0073(13)
C9 0.086(2) 0.0269(11) 0.0520(15) 0.0163(10) 0.0237(14) -0.0055(12)
C10 0.0760(18) 0.0248(10) 0.0386(12) 0.0129(9) 0.0049(12) 0.0080(11)
C11 0.0464(13) 0.0225(9) 0.0314(10) 0.0063(8) 0.0065(9) 0.0067(8)
C12 0.0219(10) 0.0201(8) 0.0235(9) 0.0070(7) 0.0025(8) 0.0039(7)
C13 0.0233(9) 0.0209(8) 0.0256(9) 0.0093(7) 0.0032(8) 0.0020(7)
C14 0.0225(10) 0.0230(9) 0.0220(9) 0.0083(7) 0.0036(7) 0.0059(7)
C15 0.0246(10) 0.0255(9) 0.0281(9) 0.0109(7) 0.0023(8) 0.0032(7)
C16 0.0262(11) 0.0350(10) 0.0233(9) 0.0090(8) 0.0003(8) 0.0046(8)
C17 0.0349(11) 0.0341(10) 0.0247(9) 0.0112(8) 0.0007(8) 0.0154(9)
C18 0.0460(13) 0.0246(9) 0.0320(11) 0.0105(8) 0.0009(9) 0.0091(8)
C19 0.0344(11) 0.0217(9) 0.0299(10) 0.0068(8) -0.0004(9) 0.0018(8)
O' 0.0242(7) 0.0349(7) 0.0280(7) 0.0113(6) -0.0040(6) 0.0005(6)
N1' 0.0227(8) 0.0270(8) 0.0241(8) 0.0117(6) 0.0007(7) 0.0007(6)
N2' 0.0191(8) 0.0245(7) 0.0263(8) 0.0107(6) 0.0011(7) 0.0011(6)
N3' 0.0209(8) 0.0218(7) 0.0252(8) 0.0094(6) 0.0020(6) 0.0027(6)
C1' 0.0211(10) 0.0247(9) 0.0268(9) 0.0068(7) 0.0025(8) 0.0062(7)
C2' 0.0219(9) 0.0206(8) 0.0233(9) 0.0065(7) 0.0007(7) 0.0041(7)
C3' 0.0217(10) 0.0210(9) 0.0225(9) 0.0068(7) 0.0039(7) 0.0019(7)
C4' 0.0184(9) 0.0284(9) 0.0309(10) 0.0104(8) -0.0004(8) -0.0004(7)
C5' 0.0209(9) 0.0263(9) 0.0276(9) 0.0113(7) 0.0034(7) 0.0028(7)
C6' 0.0205(9) 0.0240(8) 0.0241(9) 0.0103(7) -0.0023(7) -0.0021(7)
C7' 0.0365(12) 0.0284(10) 0.0430(12) 0.0159(9) 0.0110(9) 0.0070(8)
C8' 0.0521(15) 0.0302(11) 0.0561(14) 0.0187(10) 0.0048(12) 0.0075(10)
C9' 0.0593(16) 0.0335(11) 0.0474(13) 0.0235(10) -0.0049(11) -0.0112(10)
C10' 0.0354(12) 0.0519(14) 0.0414(12) 0.0245(11) 0.0035(10) -0.0102(10)
C11' 0.0281(11) 0.0388(11) 0.0327(10) 0.0141(9) 0.0055(9) 0.0006(8)
C12' 0.0244(10) 0.0235(9) 0.0241(9) 0.0095(7) 0.0041(8) 0.0044(7)
C13' 0.0245(10) 0.0210(9) 0.0285(9) 0.0108(7) 0.0035(8) 0.0018(7)
C14' 0.0247(10) 0.0244(9) 0.0248(9) 0.0102(7) 0.0064(8) 0.0050(7)
C15' 0.0251(10) 0.0271(9) 0.0277(9) 0.0136(8) 0.0034(8) 0.0028(8)
C16' 0.0266(11) 0.0349(11) 0.0279(10) 0.0117(8) 0.0006(9) 0.0045(8)
C17' 0.0305(11) 0.0392(11) 0.0350(11) 0.0193(9) 0.0047(9) 0.0129(9)
C18' 0.0418(13) 0.0255(10) 0.0467(13) 0.0158(9) 0.0051(10) 0.0115(9)
C19' 0.0346(11) 0.0240(9) 0.0376(11) 0.0103(8) -0.0002(9) 0.0048(8)

loop_
_atom_type_symbol
_atom_type_description
_atom_type_scat_dispersion_real
_atom_type_scat_dispersion_imag
_atom_type_scat_source
C C 0.0181 0.0091 'International Tables Vol C Tables 4.2.6.8 and 6.1.1.4'
H H 0.0000 0.0000 'International Tables Vol C Tables 4.2.6.8 and 6.1.1.4'
N N 0.0311 0.0180 'International Tables Vol C Tables 4.2.6.8 and 6.1.1.4'
O O 0.0492 0.0322 'International Tables Vol C Tables 4.2.6.8 and 6.1.1.4'

loop_
_geom_angle_atom_site_label_1
_geom_angle_atom_site_label_2
_geom_angle_atom_site_label_3
_geom_angle
C1 N1 H1 115.6
C1 N1 C2 128.80(15)
C2 N1 H1 115.6
C3 N2 C4 125.23(15)
C3 N2 C13 107.48(15)
C13 N2 C4 127.29(15)
C3 N3 C12 105.17(15)
O C1 N1 122.61(17)
O C1 C4 117.33(17)
N1 C1 C4 120.06(17)
N1 C2 H2 107.9
N1 C2 C3 110.29(15)
N1 C2 C5 111.36(14)
C3 C2 H2 107.9
C3 C2 C5 111.40(14)
C5 C2 H2 107.9
N2 C3 C2 122.57(16)
N3 C3 N2 111.62(15)
N3 C3 C2 125.77(16)
N2 C4 C1 112.68(15)
N2 C4 H4A 109.1
N2 C4 H4B 109.1
C1 C4 H4A 109.1
C1 C4 H4B 109.1
H4A C4 H4B 107.8
C2 C5 H5A 108.4
C2 C5 H5B 108.4
H5A C5 H5B 107.5
C6 C5 C2 115.35(15)
C6 C5 H5A 108.4
C6 C5 H5B 108.4
C5 C6 H6 108.5
C5 C6 C7 112.03(16)
C5 C6 C11 109.80(15)
C7 C6 H6 108.5
C7 C6 C11 109.40(17)
C11 C6 H6 108.5
C6 C7 H7A 109.2
C6 C7 H7B 109.2
C6 C7 C8 111.8(2)
H7A C7 H7B 107.9
C8 C7 H7A 109.2
C8 C7 H7B 109.2
C7 C8 H8A 109.4
C7 C8 H8B 109.4
H8A C8 H8B 108.0
C9 C8 C7 111.2(2)
C9 C8 H8A 109.4
C9 C8 H8B 109.4
C8 C9 H9A 109.4
C8 C9 H9B 109.4
H9A C9 H9B 108.0
C10 C9 C8 111.1(2)
C10 C9 H9A 109.4
C10 C9 H9B 109.4
C9 C10 H10A 109.4
C9 C10 H10B 109.4
C9 C10 C11 111.33(19)
H10A C10 H10B 108.0
C11 C10 H10A 109.4
C11 C10 H10B 109.4
C6 C11 H11A 109.2
C6 C11 H11B 109.2
C10 C11 C6 112.16(17)
C10 C11 H11A 109.2
C10 C11 H11B 109.2
H11A C11 H11B 107.9
N3 C12 C14 120.47(16)
C13 C12 N3 110.15(16)
C13 C12 C14 129.29(17)
N2 C13 H13 127.2
C12 C13 N2 105.58(16)
C12 C13 H13 127.2
C15 C14 C12 119.80(16)
C19 C14 C12 121.95(17)
C19 C14 C15 118.15(17)
C14 C15 H15 119.5
C16 C15 C14 121.08(18)
C16 C15 H15 119.5
C15 C16 H16 120.0
C15 C16 C17 119.99(19)
C17 C16 H16 120.0
C16 C17 H17 120.3
C16 C17 C18 119.31(18)
C18 C17 H17 120.3
C17 C18 H18 119.7
C19 C18 C17 120.61(18)
C19 C18 H18 119.7
C14 C19 H19 119.6
C18 C19 C14 120.83(19)
C18 C19 H19 119.6
C1' N1' H1' 117.2
C1' N1' C2' 125.57(15)
C2' N1' H1' 117.2
C3' N2' C4' 123.85(15)
C3' N2' C13' 107.52(15)
C13' N2' C4' 128.63(15)
C3' N3' C12' 105.09(15)
O' C1' N1' 123.43(17)
O' C1' C4' 118.18(17)
N1' C1' C4' 118.39(16)
N1' C2' H2' 108.5
N1' C2' C3' 108.41(14)
N1' C2' C5' 111.42(15)
C3' C2' H2' 108.5
C3' C2' C5' 111.31(15)
C5' C2' H2' 108.5
N2' C3' C2' 120.33(16)
N3' C3' N2' 112.00(15)
N3' C3' C2' 127.68(16)
N2' C4' C1' 111.54(16)
N2' C4' H4'A 109.3
N2' C4' H4'B 109.3
C1' C4' H4'A 109.3
C1' C4' H4'B 109.3
H4'A C4' H4'B 108.0
C2' C5' H5'A 108.2
C2' C5' H5'B 108.2
C2' C5' C6' 116.51(15)
H5'A C5' H5'B 107.3
C6' C5' H5'A 108.2
C6' C5' H5'B 108.2
C5' C6' H6' 107.9
C7' C6' C5' 113.83(15)
C7' C6' H6' 107.9
C7' C6' C11' 109.79(15)
C11' C6' C5' 109.30(15)
C11' C6' H6' 107.9
C6' C7' H7'A 109.4
C6' C7' H7'B 109.4
C6' C7' C8' 111.34(17)
H7'A C7' H7'B 108.0
C8' C7' H7'A 109.4
C8' C7' H7'B 109.4
C7' C8' H8'A 109.3
C7' C8' H8'B 109.3
H8'A C8' H8'B 107.9
C9' C8' C7' 111.72(19)
C9' C8' H8'A 109.3
C9' C8' H8'B 109.3
C8' C9' H9'A 109.5
C8' C9' H9'B 109.5
H9'A C9' H9'B 108.0
C10' C9' C8' 110.90(18)
C10' C9' H9'A 109.5
C10' C9' H9'B 109.5
C9' C10' H10C 109.4
C9' C10' H10D 109.4
C9' C10' C11' 111.26(19)
H10C C10' H10D 108.0
C11' C10' H10C 109.4
C11' C10' H10D 109.4
C6' C11' H11C 109.2
C6' C11' H11D 109.2
C10' C11' C6' 112.16(17)
C10' C11' H11C 109.2
C10' C11' H11D 109.2
H11C C11' H11D 107.9
N3' C12' C14' 120.78(16)
C13' C12' N3' 109.89(16)
C13' C12' C14' 129.26(17)
N2' C13' H13' 127.2
C12' C13' N2' 105.50(16)
C12' C13' H13' 127.2
C15' C14' C12' 120.60(16)
C15' C14' C19' 118.23(17)
C19' C14' C12' 121.13(17)
C14' C15' H15' 119.5
C16' C15' C14' 121.08(17)
C16' C15' H15' 119.5
C15' C16' H16' 119.9
C15' C16' C17' 120.16(19)
C17' C16' H16' 119.9
C16' C17' H17' 120.3
C18' C17' C16' 119.40(18)
C18' C17' H17' 120.3
C17' C18' H18' 119.7
C17' C18' C19' 120.55(18)
C19' C18' H18' 119.7
C14' C19' H19' 119.7
C18' C19' C14' 120.55(19)
C18' C19' H19' 119.7

loop_
_geom_bond_atom_site_label_1
_geom_bond_atom_site_label_2
_geom_bond_distance
O C1 1.241(2)
N1 H1 0.8800
N1 C1 1.329(2)
N1 C2 1.463(2)
N2 C3 1.360(2)
N2 C4 1.455(2)
N2 C13 1.374(2)
N3 C3 1.320(2)
N3 C12 1.387(2)
C1 C4 1.505(3)
C2 H2 1.0000
C2 C3 1.494(2)
C2 C5 1.535(2)
C4 H4A 0.9900
C4 H4B 0.9900
C5 H5A 0.9900
C5 H5B 0.9900
C5 C6 1.528(2)
C6 H6 1.0000
C6 C7 1.529(3)
C6 C11 1.532(2)
C7 H7A 0.9900
C7 H7B 0.9900
C7 C8 1.531(3)
C8 H8A 0.9900
C8 H8B 0.9900
C8 C9 1.519(3)
C9 H9A 0.9900
C9 H9B 0.9900
C9 C10 1.504(4)
C10 H10A 0.9900
C10 H10B 0.9900
C10 C11 1.529(3)
C11 H11A 0.9900
C11 H11B 0.9900
C12 C13 1.370(3)
C12 C14 1.471(2)
C13 H13 0.9500
C14 C15 1.398(3)
C14 C19 1.392(2)
C15 H15 0.9500
C15 C16 1.385(3)
C16 H16 0.9500
C16 C17 1.387(3)
C17 H17 0.9500
C17 C18 1.389(3)
C18 H18 0.9500
C18 C19 1.379(3)
C19 H19 0.9500
O' C1' 1.238(2)
N1' H1' 0.8800
N1' C1' 1.340(2)
N1' C2' 1.474(2)
N2' C3' 1.351(2)
N2' C4' 1.459(2)
N2' C13' 1.373(2)
N3' C3' 1.316(2)
N3' C12' 1.388(2)
C1' C4' 1.507(3)
C2' H2' 1.0000
C2' C3' 1.498(2)
C2' C5' 1.524(3)
C4' H4'A 0.9900
C4' H4'B 0.9900
C5' H5'A 0.9900
C5' H5'B 0.9900
C5' C6' 1.533(2)
C6' H6' 1.0000
C6' C7' 1.522(3)
C6' C11' 1.528(3)
C7' H7'A 0.9900
C7' H7'B 0.9900
C7' C8' 1.533(3)
C8' H8'A 0.9900
C8' H8'B 0.9900
C8' C9' 1.523(3)
C9' H9'A 0.9900
C9' H9'B 0.9900
C9' C10' 1.512(4)
C10' H10C 0.9900
C10' H10D 0.9900
C10' C11' 1.519(3)
C11' H11C 0.9900
C11' H11D 0.9900
C12' C13' 1.372(3)
C12' C14' 1.468(3)
C13' H13' 0.9500
C14' C15' 1.394(3)
C14' C19' 1.398(3)
C15' H15' 0.9500
C15' C16' 1.381(3)
C16' H16' 0.9500
C16' C17' 1.391(3)
C17' H17' 0.9500
C17' C18' 1.381(3)
C18' H18' 0.9500
C18' C19' 1.387(3)
C19' H19' 0.9500
